data_1514927
loop_
_publ_author_name
'Ivanova, Bojidarka B.'

_publ_section_title
;
 Matrixes in UV-MALDI mass spectrometry -- crystals of organic salts
 versus co-crystals of neutral polyfunctional carboxylic acids
;
_journal_issue 8
_journal_name_full 'Analytical Methods'
_journal_page_first 2247
_journal_paper_doi 10.1039/c2ay25090j
_journal_volume 4
_journal_year 2012
_chemical_formula_moiety '(C4 H O4), (C12 H10 N O)'
_chemical_formula_sum 'C16 H11 N O5'
_chemical_formula_weight 297.26
_space_group_IT_number 14
_symmetry_cell_setting monoclinic
_symmetry_space_group_name_Hall '-P 2ybc'
_symmetry_space_group_name_H-M 'P 1 21/c 1'
_atom_sites_solution_hydrogens geom
_atom_sites_solution_primary direct
_atom_sites_solution_secondary difmap
_audit_creation_method SHELXL-97
_cell_angle_alpha 90.00
_cell_angle_beta 106.033(4)
_cell_angle_gamma 90.00
_cell_formula_units_Z 4
_cell_length_a 15.7822(18)
_cell_length_b 7.2392(9)
_cell_length_c 12.5086(17)
_cell_measurement_reflns_used 2426
_cell_measurement_temperature 300(2)
_cell_measurement_theta_max 25.00
_cell_measurement_theta_min 1.34
_cell_volume 1373.5(3)
_computing_cell_refinement 'Bruker SAINT'
_computing_data_collection 'Bruker GIS'
_computing_data_reduction 'Bruker SAINT'
_computing_molecular_graphics 'Bruker APEX2'
_computing_structure_refinement 'SHELXL-97 (Sheldrick, 2008)'
_computing_structure_solution 'SHELXS-97 (Sheldrick, 2008)'
_diffrn_ambient_temperature 300(2)
_diffrn_measured_fraction_theta_full 0.996
_diffrn_measured_fraction_theta_max 0.996
_diffrn_measurement_device_type 'Bruker SMART X2S'
_diffrn_measurement_method '\w scans'
_diffrn_radiation_monochromator 'doubly curved silicon crystal'
_diffrn_radiation_source 'micro-focus sealed tube'
_diffrn_radiation_type MoK\a
_diffrn_radiation_wavelength 0.71073
_diffrn_reflns_av_R_equivalents 0.0344
_diffrn_reflns_av_sigmaI/netI 0.0335
_diffrn_reflns_limit_h_max 18
_diffrn_reflns_limit_h_min -15
_diffrn_reflns_limit_k_max 8
_diffrn_reflns_limit_k_min -8
_diffrn_reflns_limit_l_max 14
_diffrn_reflns_limit_l_min -14
_diffrn_reflns_number 8370
_diffrn_reflns_theta_full 25.05
_diffrn_reflns_theta_max 25.05
_diffrn_reflns_theta_min 1.34
_exptl_absorpt_coefficient_mu 0.109
_exptl_absorpt_correction_T_max 0.9914
_exptl_absorpt_correction_T_min 0.7595
_exptl_absorpt_correction_type multi-scan
_exptl_crystal_colour yellow
_exptl_crystal_density_diffrn 1.437
_exptl_crystal_density_method 'not measured'
_exptl_crystal_description plate
_exptl_crystal_F_000 616
_exptl_crystal_size_max 0.22
_exptl_crystal_size_mid 0.20
_exptl_crystal_size_min 0.08
_refine_diff_density_max 0.179
_refine_diff_density_min -0.203
_refine_diff_density_rms 0.040
_refine_ls_extinction_method none
_refine_ls_goodness_of_fit_ref 0.955
_refine_ls_hydrogen_treatment constr
_refine_ls_matrix_type full
_refine_ls_number_parameters 200
_refine_ls_number_reflns 2426
_refine_ls_number_restraints 0
_refine_ls_restrained_S_all 0.955
_refine_ls_R_factor_all 0.0576
_refine_ls_R_factor_gt 0.0392
_refine_ls_shift/su_max 0.030
_refine_ls_shift/su_mean 0.005
_refine_ls_structure_factor_coef Fsqd
_refine_ls_weighting_details 'calc w=1/[\s^2^(Fo^2^)+(0.0796P)^2^+0.3501P] where P=(Fo^2^+2Fc^2^)/3'
_refine_ls_weighting_scheme calc
_refine_ls_wR_factor_gt 0.1079
_refine_ls_wR_factor_ref 0.1301
_reflns_number_gt 1825
_reflns_number_total 2426
_reflns_threshold_expression >2sigma(I)
_cod_data_source_file c2ay25090j.txt
_cod_data_source_block scan_0m_p21_c
_cod_depositor_comments
;
The following automatic conversions were performed:

'_symmetry_cell_setting' value 'Monoclinic' changed to 'monoclinic'
according to
/usr/data/users/saulius/automatic-downloads/retrospective/RSC/lib/dictionaries/cif_core.dic
dictionary named 'cif_core.dic' version 2.4.2 from 2011-04-26.

Automatic conversion script
Id: cif_fix_values 2281 2013-09-26 08:29:07Z andrius 


 Removing Professor Michael Spiteller's name from the authors' list as
 requested in the addendum
 http://www.rsc.org/suppdata/ay/c2/c2ay25090j/addition.htm

 Saulius Gra\<zulis
 2014-10-05

;
_cod_original_sg_symbol_H-M P12(1)/c1
_cod_database_code 1514927

loop_
_symmetry_equiv_pos_as_xyz
'x, y, z'
'-x, y+1/2, -z+1/2'
'-x, -y, -z'
'x, -y-1/2, z-1/2'

loop_
_atom_site_label
_atom_site_type_symbol
_atom_site_fract_x
_atom_site_fract_y
_atom_site_fract_z
_atom_site_U_iso_or_equiv
_atom_site_adp_type
_atom_site_occupancy
_atom_site_symmetry_multiplicity
_atom_site_calc_flag
_atom_site_refinement_flags
O1 O -0.04112(9) 1.0702(3) 0.11042(12) 0.0665(5) Uani 1 1 d .
O2 O -0.12145(10) 0.9494(3) 0.42761(12) 0.0630(5) Uani 1 1 d .
O3 O -0.22525(11) 0.9640(3) 0.16728(14) 0.0697(5) Uani 1 1 d .
O4 O 0.06119(10) 1.0691(3) 0.36507(13) 0.0703(5) Uani 1 1 d .
H4 H 0.0674 1.0647 0.4323 0.105 Uiso 1 1 calc R
O5 O 0.35982(10) 0.8350(2) 1.45370(11) 0.0600(5) Uani 1 1 d .
N1 N 0.16529(11) 0.9290(2) 1.08127(14) 0.0459(4) Uani 1 1 d .
H1 H 0.1208 0.9445 1.0241 0.055 Uiso 1 1 calc R
C1 C -0.06487(13) 1.0389(3) 0.19624(16) 0.0477(5) Uani 1 1 d .
C2 C -0.02142(13) 1.0358(3) 0.31189(17) 0.0465(5) Uani 1 1 d .
C3 C -0.09995(13) 0.9849(3) 0.34107(16) 0.0431(5) Uani 1 1 d .
C4 C -0.14910(14) 0.9885(3) 0.22120(17) 0.0462(5) Uani 1 1 d .
C5 C 0.16456(13) 1.0071(3) 1.17786(17) 0.0474(5) Uani 1 1 d .
H5 H 0.1165 1.0777 1.1824 0.057 Uiso 1 1 calc R
C6 C 0.23420(13) 0.9834(3) 1.26963(17) 0.0427(5) Uani 1 1 d .
H6 H 0.2333 1.0366 1.3370 0.051 Uiso 1 1 calc R
C7 C 0.30655(12) 0.8796(2) 1.26238(15) 0.0349(4) Uani 1 1 d .
C8 C 0.37970(13) 0.8458(2) 1.36670(15) 0.0384(4) Uani 1 1 d .
C9 C 0.47332(12) 0.8248(2) 1.36488(15) 0.0358(4) Uani 1 1 d .
C10 C 0.53155(14) 0.7427(3) 1.45583(17) 0.0478(5) Uani 1 1 d .
H10 H 0.5112 0.6985 1.5140 0.057 Uiso 1 1 calc R
C11 C 0.61982(15) 0.7261(3) 1.4608(2) 0.0591(6) Uani 1 1 d .
H11 H 0.6585 0.6698 1.5219 0.071 Uiso 1 1 calc R
C12 C 0.65048(14) 0.7928(3) 1.3753(2) 0.0573(6) Uani 1 1 d .
H12 H 0.7100 0.7830 1.3793 0.069 Uiso 1 1 calc R
C13 C 0.30505(12) 0.8012(2) 1.16065(16) 0.0388(4) Uani 1 1 d .
H13 H 0.3525 0.7313 1.1532 0.047 Uiso 1 1 calc R
C14 C 0.23328(13) 0.8275(3) 1.07144(16) 0.0443(5) Uani 1 1 d .
H14 H 0.2318 0.7742 1.0033 0.053 Uiso 1 1 calc R
C15 C 0.59351(13) 0.8737(3) 1.28428(19) 0.0497(5) Uani 1 1 d .
H15 H 0.6145 0.9175 1.2265 0.060 Uiso 1 1 calc R
C16 C 0.50484(13) 0.8904(2) 1.27822(16) 0.0407(5) Uani 1 1 d .
H16 H 0.4664 0.9453 1.2164 0.049 Uiso 1 1 calc R

loop_
_atom_site_aniso_label
_atom_site_aniso_U_11
_atom_site_aniso_U_22
_atom_site_aniso_U_33
_atom_site_aniso_U_23
_atom_site_aniso_U_13
_atom_site_aniso_U_12
O1 0.0370(9) 0.1233(14) 0.0365(8) 0.0087(8) 0.0059(7) -0.0034(8)
O2 0.0385(9) 0.1104(13) 0.0383(8) -0.0005(8) 0.0078(7) -0.0113(8)
O3 0.0367(9) 0.1145(14) 0.0493(9) 0.0018(9) -0.0027(8) -0.0168(9)
O4 0.0328(9) 0.1364(15) 0.0377(8) 0.0006(10) 0.0032(7) -0.0145(9)
O5 0.0496(10) 0.0988(12) 0.0336(8) 0.0066(8) 0.0145(7) -0.0022(8)
N1 0.0285(9) 0.0660(10) 0.0394(10) 0.0106(8) 0.0027(8) 0.0011(8)
C1 0.0343(12) 0.0703(13) 0.0356(11) 0.0013(9) 0.0049(10) 0.0010(10)
C2 0.0297(11) 0.0690(13) 0.0379(11) -0.0014(9) 0.0044(9) -0.0009(9)
C3 0.0326(11) 0.0593(12) 0.0352(10) -0.0035(9) 0.0056(9) -0.0005(9)
C4 0.0357(12) 0.0595(12) 0.0409(11) -0.0013(9) 0.0063(10) -0.0023(9)
C5 0.0326(11) 0.0619(12) 0.0501(13) 0.0069(10) 0.0153(11) 0.0074(9)
C6 0.0361(11) 0.0554(11) 0.0387(11) -0.0029(9) 0.0139(10) 0.0023(9)
C7 0.0302(10) 0.0407(9) 0.0344(10) 0.0033(7) 0.0101(9) -0.0018(7)
C8 0.0392(11) 0.0425(10) 0.0332(10) 0.0011(8) 0.0098(9) -0.0021(8)
C9 0.0320(10) 0.0366(9) 0.0350(10) -0.0015(7) 0.0028(9) 0.0009(7)
C10 0.0477(13) 0.0508(11) 0.0381(11) 0.0007(9) 0.0006(10) 0.0040(9)
C11 0.0469(14) 0.0611(13) 0.0545(13) -0.0063(11) -0.0107(12) 0.0145(11)
C12 0.0314(11) 0.0577(13) 0.0772(17) -0.0192(12) 0.0057(12) 0.0055(10)
C13 0.0332(10) 0.0475(10) 0.0355(10) 0.0016(8) 0.0091(9) 0.0046(8)
C14 0.0380(12) 0.0614(12) 0.0322(10) 0.0008(9) 0.0077(10) 0.0020(9)
C15 0.0399(12) 0.0497(11) 0.0628(14) -0.0066(10) 0.0197(12) -0.0038(9)
C16 0.0357(11) 0.0417(10) 0.0427(11) 0.0024(8) 0.0077(10) 0.0016(8)

loop_
_atom_type_symbol
_atom_type_description
_atom_type_scat_dispersion_real
_atom_type_scat_dispersion_imag
_atom_type_scat_source
C C 0.0033 0.0016 'International Tables Vol C Tables 4.2.6.8 and 6.1.1.4'
H H 0.0000 0.0000 'International Tables Vol C Tables 4.2.6.8 and 6.1.1.4'
N N 0.0061 0.0033 'International Tables Vol C Tables 4.2.6.8 and 6.1.1.4'
O O 0.0106 0.0060 'International Tables Vol C Tables 4.2.6.8 and 6.1.1.4'

loop_
_geom_angle_atom_site_label_1
_geom_angle_atom_site_label_2
_geom_angle_atom_site_label_3
_geom_angle
C2 O4 H4 109.5
C14 N1 C5 121.62(18)
C14 N1 H1 119.2
C5 N1 H1 119.2
O1 C1 C2 134.59(19)
O1 C1 C4 136.0(2)
C2 C1 C4 89.45(16)
O4 C2 C1 130.27(18)
O4 C2 C3 136.56(19)
C1 C2 C3 93.17(17)
O2 C3 C2 137.3(2)
O2 C3 C4 133.48(18)
C2 C3 C4 89.18(15)
O3 C4 C1 136.0(2)
O3 C4 C3 135.77(19)
C1 C4 C3 88.20(16)
N1 C5 C6 120.11(18)
N1 C5 H5 119.9
C6 C5 H5 119.9
C5 C6 C7 119.90(18)
C5 C6 H6 120.0
C7 C6 H6 120.0
C13 C7 C6 118.32(18)
C13 C7 C8 122.94(16)
C6 C7 C8 118.58(16)
O5 C8 C9 120.58(18)
O5 C8 C7 117.46(16)
C9 C8 C7 121.96(15)
C10 C9 C16 119.13(18)
C10 C9 C8 117.83(17)
C16 C9 C8 122.99(17)
C9 C10 C11 120.5(2)
C9 C10 H10 119.8
C11 C10 H10 119.8
C12 C11 C10 120.0(2)
C12 C11 H11 120.0
C10 C11 H11 120.0
C15 C12 C11 120.3(2)
C15 C12 H12 119.9
C11 C12 H12 119.9
C14 C13 C7 119.51(17)
C14 C13 H13 120.2
C7 C13 H13 120.2
N1 C14 C13 120.53(18)
N1 C14 H14 119.7
C13 C14 H14 119.7
C12 C15 C16 120.2(2)
C12 C15 H15 119.9
C16 C15 H15 119.9
C15 C16 C9 119.96(19)
C15 C16 H16 120.0
C9 C16 H16 120.0

loop_
_geom_bond_atom_site_label_1
_geom_bond_atom_site_label_2
_geom_bond_distance
O1 C1 1.251(2)
O2 C3 1.247(2)
O3 C4 1.218(2)
O4 C2 1.312(2)
O4 H4 0.8200
O5 C8 1.215(2)
N1 C14 1.334(2)
N1 C5 1.337(3)
N1 H1 0.8600
C1 C2 1.420(3)
C1 C4 1.492(3)
C2 C3 1.434(3)
C3 C4 1.486(3)
C5 C6 1.363(3)
C5 H5 0.9300
C6 C7 1.391(3)
C6 H6 0.9300
C7 C13 1.387(2)
C7 C8 1.504(3)
C8 C9 1.492(3)
C9 C10 1.384(3)
C9 C16 1.395(2)
C10 C11 1.382(3)
C10 H10 0.9300
C11 C12 1.377(3)
C11 H11 0.9300
C12 C15 1.372(3)
C12 H12 0.9300
C13 C14 1.366(3)
C13 H13 0.9300
C14 H14 0.9300
C15 C16 1.386(3)
C15 H15 0.9300
C16 H16 0.9300
